data_2222788
loop_
_publ_author_name
'Wang, Qibao'

_publ_section_title
;
 Benzylchloridobis(quinolin-8-olato)tin(IV)
;
_journal_coeditor_code LH2848
_journal_issue 8
_journal_name_full 'Acta Crystallographica Section E'
_journal_page_first m905
_journal_paper_doi 10.1107/S1600536809025902
_journal_volume 65
_journal_year 2009
_chemical_formula_iupac '[Sn (C7 H7) (C9 H6 N O)2 Cl]'
_chemical_formula_moiety 'C25 H19 Cl N2 O2 Sn'
_chemical_formula_sum 'C25 H19 Cl N2 O2 Sn'
_chemical_formula_weight 533.56
_chemical_name_systematic
;
Benzylchloridobis(quinolin-8-olato)tin(IV)
;
_space_group_IT_number 14
_symmetry_cell_setting monoclinic
_symmetry_space_group_name_Hall '-P 2yn'
_symmetry_space_group_name_H-M 'P 1 21/n 1'
_atom_sites_solution_hydrogens geom
_atom_sites_solution_primary direct
_atom_sites_solution_secondary difmap
_audit_creation_method SHELXL-97
_cell_angle_alpha 90.00
_cell_angle_beta 94.296(2)
_cell_angle_gamma 90.00
_cell_formula_units_Z 4
_cell_length_a 11.6283(14)
_cell_length_b 10.6290(14)
_cell_length_c 17.948(2)
_cell_measurement_reflns_used 3464
_cell_measurement_temperature 273(2)
_cell_measurement_theta_max 24.10
_cell_measurement_theta_min 2.23
_cell_volume 2212.1(5)
_computing_cell_refinement 'SAINT (Bruker, 2007)'
_computing_data_collection 'APEX2 (Bruker, 2007)'
_computing_data_reduction 'SAINT (Bruker, 2007)'
_computing_molecular_graphics 'SHELXTL (Sheldrick, 2008)'
_computing_publication_material 'SHELXL97 (Sheldrick, 2008)'
_computing_structure_refinement 'SHELXL97 (Sheldrick, 2008)'
_computing_structure_solution 'SHELXS97 (Sheldrick, 2008)'
_diffrn_ambient_temperature 273(2)
_diffrn_measured_fraction_theta_full 0.973
_diffrn_measured_fraction_theta_max 0.973
_diffrn_measurement_device_type 'Bruker APEXII'
_diffrn_measurement_method '\f and \w'
_diffrn_radiation_monochromator graphite
_diffrn_radiation_source 'fine-focus sealed tube'
_diffrn_radiation_type MoK\a
_diffrn_radiation_wavelength 0.71073
_diffrn_reflns_av_R_equivalents 0.0377
_diffrn_reflns_av_sigmaI/netI 0.0461
_diffrn_reflns_limit_h_max 15
_diffrn_reflns_limit_h_min -14
_diffrn_reflns_limit_k_max 9
_diffrn_reflns_limit_k_min -14
_diffrn_reflns_limit_l_max 23
_diffrn_reflns_limit_l_min -24
_diffrn_reflns_number 14242
_diffrn_reflns_theta_full 28.44
_diffrn_reflns_theta_max 28.44
_diffrn_reflns_theta_min 2.02
_diffrn_standards_decay_% 0
_diffrn_standards_interval_count 0
_diffrn_standards_interval_time 0
_diffrn_standards_number 0
_exptl_absorpt_coefficient_mu 1.300
_exptl_absorpt_correction_T_max 0.8596
_exptl_absorpt_correction_T_min 0.7810
_exptl_absorpt_correction_type multi-scan
_exptl_absorpt_process_details '(SADABS; Bruker, 2007)'
_exptl_crystal_colour yellow
_exptl_crystal_density_diffrn 1.602
_exptl_crystal_density_method 'not measured'
_exptl_crystal_description block
_exptl_crystal_F_000 1064
_exptl_crystal_size_max 0.20
_exptl_crystal_size_mid 0.15
_exptl_crystal_size_min 0.12
_refine_diff_density_max 0.433
_refine_diff_density_min -0.393
_refine_ls_extinction_coef 0.00054(14)
_refine_ls_extinction_expression Fc^*^=kFc[1+0.001xFc^2^\l^3^/sin(2\q)]^-1/4^
_refine_ls_extinction_method 'SHELXL97 (Sheldrick, 2008)'
_refine_ls_goodness_of_fit_ref 1.016
_refine_ls_hydrogen_treatment constr
_refine_ls_matrix_type full
_refine_ls_number_parameters 281
_refine_ls_number_reflns 5410
_refine_ls_number_restraints 48
_refine_ls_restrained_S_all 1.018
_refine_ls_R_factor_all 0.0554
_refine_ls_R_factor_gt 0.0347
_refine_ls_shift/su_max 0.002
_refine_ls_shift/su_mean 0.000
_refine_ls_structure_factor_coef Fsqd
_refine_ls_weighting_details 'calc w=1/[\s^2^(Fo^2^)+(0.0307P)^2^] where P=(Fo^2^+2Fc^2^)/3'
_refine_ls_weighting_scheme calc
_refine_ls_wR_factor_gt 0.0690
_refine_ls_wR_factor_ref 0.0764
_reflns_number_gt 3930
_reflns_number_total 5410
_reflns_threshold_expression I>2\s(I)
_cod_data_source_file lh2848.cif
_cod_data_source_block I
_cod_depositor_comments
;
The following automatic conversions were performed:
'_symmetry_cell_setting' value 'Monoclinic' changed to 'monoclinic'
according to '/home/saulius/struct/CIF-dictionaries/cif_core.dic'
dictionary named 'cif_core.dic' version 2.4.1 from 2010-06-29.

Automatic conversion script
Id: cif_fix_enum 1527 2010-12-29 10:47:43Z saulius 

The following automatic conversions were performed:

'_symmetry_cell_setting' value 'Monoclinic' changed to 'monoclinic'
according to /home/saulius/struct/CIF-dictionaries/cif_core.dic
dictionary named 'cif_core.dic' version 2.4.1 from 2010-06-29.

Automatic conversion script
Id: cif_fix_values 1715 2011-07-08 13:25:40Z adriana 
;
_cod_original_sg_symbol_H-M 'P 21/n'
_cod_database_code 2222788
_cod_database_fobs_code 2222788

loop_
_symmetry_equiv_pos_as_xyz
'x, y, z'
'-x+1/2, y+1/2, -z+1/2'
'-x, -y, -z'
'x-1/2, -y-1/2, z-1/2'

loop_
_atom_site_type_symbol
_atom_site_label
_atom_site_fract_x
_atom_site_fract_y
_atom_site_fract_z
_atom_site_U_iso_or_equiv
_atom_site_adp_type
_atom_site_calc_flag
_atom_site_refinement_flags
_atom_site_occupancy
_atom_site_disorder_assembly
_atom_site_disorder_group
Sn Sn1 0.695432(15) 0.868135(18) 0.124643(11) 0.03912(8) Uani d . 1 . .
Cl Cl1 0.65912(7) 1.09309(8) 0.12976(5) 0.0555(2) Uani d . 1 . .
N N1 0.69034(19) 0.6613(2) 0.09745(13) 0.0384(5) Uani d . 1 . .
N N2 0.50410(19) 0.8508(2) 0.12869(13) 0.0376(5) Uani d . 1 . .
O O1 0.66194(18) 0.86474(18) 0.00990(11) 0.0476(5) Uani d . 1 . .
O O2 0.67424(16) 0.8119(2) 0.23340(10) 0.0457(5) Uani d . 1 . .
C C1 0.7089(2) 0.5632(3) 0.14258(17) 0.0436(7) Uani d . 1 . .
H H1 0.7284 0.5771 0.1931 0.052 Uiso calc R 1 . .
C C2 0.7000(2) 0.4408(3) 0.11637(18) 0.0529(8) Uani d . 1 . .
H H2 0.7139 0.3734 0.1489 0.064 Uiso calc R 1 . .
C C3 0.6711(3) 0.4201(3) 0.04313(19) 0.0544(8) Uani d . 1 . .
H H3 0.6646 0.3378 0.0256 0.065 Uiso calc R 1 . .
C C4 0.6504(2) 0.5201(3) -0.00712(17) 0.0441(7) Uani d . 1 . .
C C5 0.6201(3) 0.5090(4) -0.08445(19) 0.0595(9) Uani d . 1 . .
H H5 0.6123 0.4300 -0.1066 0.071 Uiso calc R 1 . .
C C6 0.6023(3) 0.6147(4) -0.12630(19) 0.0626(10) Uani d . 1 . .
H H6 0.5814 0.6065 -0.1771 0.075 Uiso calc R 1 . .
C C7 0.6145(3) 0.7350(4) -0.09581(17) 0.0537(8) Uani d . 1 . .
H H7 0.6003 0.8048 -0.1264 0.064 Uiso calc R 1 . .
C C8 0.6468(2) 0.7521(3) -0.02160(16) 0.0419(7) Uani d . 1 . .
C C9 0.6630(2) 0.6424(3) 0.02335(15) 0.0374(6) Uani d . 1 . .
C C10 0.4226(2) 0.8810(3) 0.07682(17) 0.0454(7) Uani d . 1 . .
H H10 0.4433 0.9129 0.0315 0.055 Uiso calc R 1 . .
C C11 0.3059(3) 0.8664(3) 0.0881(2) 0.0553(9) Uani d . 1 . .
H H11 0.2498 0.8914 0.0515 0.066 Uiso calc R 1 . .
C C12 0.2751(3) 0.8152(3) 0.1531(2) 0.0587(9) Uani d . 1 . .
H H12 0.1975 0.8036 0.1606 0.070 Uiso calc R 1 . .
C C13 0.3607(2) 0.7794(3) 0.20950(18) 0.0479(7) Uani d . 1 . .
C C14 0.3386(3) 0.7245(4) 0.2775(2) 0.0685(10) Uani d . 1 . .
H H14 0.2634 0.7056 0.2879 0.082 Uiso calc R 1 . .
C C15 0.4281(4) 0.6989(4) 0.3284(2) 0.0752(11) Uani d . 1 . .
H H15 0.4126 0.6614 0.3734 0.090 Uiso calc R 1 . .
C C16 0.5433(3) 0.7270(3) 0.31570(18) 0.0595(9) Uani d . 1 . .
H H16 0.6021 0.7095 0.3522 0.071 Uiso calc R 1 . .
C C17 0.5684(2) 0.7800(3) 0.24933(16) 0.0428(7) Uani d . 1 . .
C C18 0.4754(2) 0.8027(3) 0.19468(16) 0.0388(6) Uani d . 1 . .
C C19 0.8792(2) 0.8914(3) 0.1398(2) 0.0616(10) Uani d . 1 . .
H H19A 0.9022 0.9534 0.1042 0.074 Uiso calc R 1 . .
H H19B 0.8983 0.9249 0.1894 0.074 Uiso calc R 1 . .
C C20 0.9480(2) 0.7754(3) 0.13088(17) 0.0453(7) Uani d U 1 . .
C C21 0.9725(3) 0.6970(4) 0.1901(2) 0.0668(10) Uani d U 1 . .
H H21 0.9468 0.7171 0.2364 0.080 Uiso calc R 1 . .
C C22 1.0347(4) 0.5888(5) 0.1821(4) 0.115(2) Uani d U 1 . .
H H22 1.0519 0.5367 0.2231 0.138 Uiso calc R 1 . .
C C23 1.0711(5) 0.5578(6) 0.1143(5) 0.141(3) Uani d U 1 . .
H H23 1.1122 0.4838 0.1086 0.170 Uiso calc R 1 . .
C C24 1.0482(4) 0.6336(6) 0.0557(4) 0.118(2) Uani d U 1 . .
H H24 1.0742 0.6126 0.0096 0.142 Uiso calc R 1 . .
C C25 0.9858(3) 0.7432(4) 0.0632(2) 0.0732(11) Uani d U 1 . .
H H25 0.9697 0.7951 0.0221 0.088 Uiso calc R 1 . .

loop_
_atom_site_aniso_label
_atom_site_aniso_U_11
_atom_site_aniso_U_22
_atom_site_aniso_U_33
_atom_site_aniso_U_12
_atom_site_aniso_U_13
_atom_site_aniso_U_23
Sn1 0.03405(11) 0.03303(12) 0.04976(14) -0.00005(9) -0.00043(8) -0.00080(9)
Cl1 0.0532(4) 0.0332(4) 0.0790(6) 0.0005(3) -0.0019(4) -0.0058(4)
N1 0.0368(12) 0.0351(14) 0.0427(13) 0.0014(10) -0.0021(10) -0.0002(11)
N2 0.0352(12) 0.0321(13) 0.0449(13) -0.0018(10) -0.0021(10) -0.0019(11)
O1 0.0589(13) 0.0367(12) 0.0478(12) 0.0030(10) 0.0069(10) 0.0074(10)
O2 0.0413(11) 0.0489(13) 0.0454(11) 0.0001(10) -0.0066(9) 0.0001(10)
C1 0.0415(16) 0.0403(18) 0.0482(17) 0.0036(14) -0.0016(13) 0.0021(14)
C2 0.0550(19) 0.0406(18) 0.062(2) 0.0063(15) -0.0037(16) 0.0055(16)
C3 0.0527(18) 0.0365(18) 0.073(2) 0.0043(15) 0.0001(17) -0.0106(17)
C4 0.0350(14) 0.0447(18) 0.0523(18) 0.0044(13) 0.0012(13) -0.0083(15)
C5 0.059(2) 0.057(2) 0.062(2) 0.0075(17) -0.0002(17) -0.0210(18)
C6 0.062(2) 0.084(3) 0.0419(17) 0.013(2) 0.0022(15) -0.0081(19)
C7 0.056(2) 0.061(2) 0.0444(18) 0.0119(17) 0.0076(15) 0.0053(17)
C8 0.0364(15) 0.0445(19) 0.0461(17) 0.0055(13) 0.0109(13) -0.0015(14)
C9 0.0315(13) 0.0369(16) 0.0440(16) 0.0036(12) 0.0042(12) -0.0011(13)
C10 0.0404(15) 0.0417(18) 0.0526(18) -0.0022(13) -0.0063(13) 0.0058(14)
C11 0.0379(16) 0.056(2) 0.070(2) -0.0025(15) -0.0126(15) 0.0040(18)
C12 0.0385(17) 0.058(2) 0.080(2) -0.0019(16) 0.0044(17) -0.0098(19)
C13 0.0395(16) 0.0464(19) 0.0586(19) -0.0030(14) 0.0090(14) -0.0059(16)
C14 0.060(2) 0.081(3) 0.066(2) -0.011(2) 0.0183(19) 0.001(2)
C15 0.088(3) 0.085(3) 0.056(2) -0.009(2) 0.024(2) 0.013(2)
C16 0.066(2) 0.065(2) 0.0467(19) 0.0048(18) -0.0019(17) 0.0064(18)
C17 0.0430(17) 0.0391(17) 0.0462(17) 0.0024(13) 0.0022(13) -0.0048(14)
C18 0.0417(15) 0.0298(16) 0.0450(17) 0.0017(12) 0.0042(13) -0.0062(13)
C19 0.0335(16) 0.050(2) 0.101(3) -0.0059(15) -0.0019(17) -0.0011(19)
C20 0.0289(14) 0.0435(18) 0.063(2) -0.0024(13) -0.0001(14) -0.0020(16)
C21 0.0453(19) 0.068(3) 0.086(3) -0.0144(17) -0.0035(18) 0.019(2)
C22 0.060(3) 0.063(3) 0.215(6) -0.011(2) -0.030(3) 0.053(4)
C23 0.060(3) 0.058(3) 0.304(9) 0.005(3) -0.001(5) -0.045(4)
C24 0.061(3) 0.130(5) 0.167(5) -0.014(3) 0.034(3) -0.089(4)
C25 0.050(2) 0.101(3) 0.069(2) -0.007(2) 0.0030(18) -0.015(2)

loop_
_atom_type_symbol
_atom_type_description
_atom_type_scat_dispersion_real
_atom_type_scat_dispersion_imag
_atom_type_scat_source
C C 0.0033 0.0016 'International Tables Vol C Tables 4.2.6.8 and 6.1.1.4'
H H 0.0000 0.0000 'International Tables Vol C Tables 4.2.6.8 and 6.1.1.4'
N N 0.0061 0.0033 'International Tables Vol C Tables 4.2.6.8 and 6.1.1.4'
O O 0.0106 0.0060 'International Tables Vol C Tables 4.2.6.8 and 6.1.1.4'
Cl Cl 0.1484 0.1585 'International Tables Vol C Tables 4.2.6.8 and 6.1.1.4'
Sn Sn -0.6537 1.4246 'International Tables Vol C Tables 4.2.6.8 and 6.1.1.4'

loop_
_geom_angle_atom_site_label_1
_geom_angle_atom_site_label_2
_geom_angle_atom_site_label_3
_geom_angle_site_symmetry_1
_geom_angle_site_symmetry_3
_geom_angle
_geom_angle_publ_flag
O1 Sn1 O2 . . 154.94(8) y
O1 Sn1 C19 . . 103.86(12) y
O2 Sn1 C19 . . 95.81(12) y
O1 Sn1 N2 . . 85.26(8) y
O2 Sn1 N2 . . 75.96(8) y
C19 Sn1 N2 . . 170.69(12) y
O1 Sn1 N1 . . 76.53(8) y
O2 Sn1 N1 . . 85.38(8) y
C19 Sn1 N1 . . 98.59(11) y
N2 Sn1 N1 . . 85.23(8) y
O1 Sn1 Cl1 . . 91.98(6) y
O2 Sn1 Cl1 . . 102.40(6) y
C19 Sn1 Cl1 . . 93.21(9) y
N2 Sn1 Cl1 . . 84.48(6) y
N1 Sn1 Cl1 . . 165.16(6) y
C1 N1 C9 . . 119.8(3) ?
C1 N1 Sn1 . . 129.3(2) ?
C9 N1 Sn1 . . 110.89(18) ?
C10 N2 C18 . . 119.9(2) ?
C10 N2 Sn1 . . 128.4(2) ?
C18 N2 Sn1 . . 111.70(17) ?
C8 O1 Sn1 . . 116.63(18) ?
C17 O2 Sn1 . . 116.97(17) ?
N1 C1 C2 . . 121.7(3) ?
N1 C1 H1 . . 119.1 ?
C2 C1 H1 . . 119.1 ?
C3 C2 C1 . . 119.4(3) ?
C3 C2 H2 . . 120.3 ?
C1 C2 H2 . . 120.3 ?
C2 C3 C4 . . 121.4(3) ?
C2 C3 H3 . . 119.3 ?
C4 C3 H3 . . 119.3 ?
C3 C4 C5 . . 125.9(3) ?
C3 C4 C9 . . 116.1(3) ?
C5 C4 C9 . . 117.9(3) ?
C6 C5 C4 . . 119.4(3) ?
C6 C5 H5 . . 120.3 ?
C4 C5 H5 . . 120.3 ?
C5 C6 C7 . . 122.3(3) ?
C5 C6 H6 . . 118.8 ?
C7 C6 H6 . . 118.8 ?
C8 C7 C6 . . 121.1(3) ?
C8 C7 H7 . . 119.5 ?
C6 C7 H7 . . 119.5 ?
O1 C8 C7 . . 123.5(3) ?
O1 C8 C9 . . 119.3(3) ?
C7 C8 C9 . . 117.3(3) ?
N1 C9 C4 . . 121.6(3) ?
N1 C9 C8 . . 116.4(3) ?
C4 C9 C8 . . 121.9(3) ?
N2 C10 C11 . . 121.7(3) ?
N2 C10 H10 . . 119.1 ?
C11 C10 H10 . . 119.1 ?
C12 C11 C10 . . 119.4(3) ?
C12 C11 H11 . . 120.3 ?
C10 C11 H11 . . 120.3 ?
C11 C12 C13 . . 120.3(3) ?
C11 C12 H12 . . 119.9 ?
C13 C12 H12 . . 119.9 ?
C14 C13 C18 . . 118.7(3) ?
C14 C13 C12 . . 124.9(3) ?
C18 C13 C12 . . 116.4(3) ?
C15 C14 C13 . . 119.4(3) ?
C15 C14 H14 . . 120.3 ?
C13 C14 H14 . . 120.3 ?
C14 C15 C16 . . 122.6(3) ?
C14 C15 H15 . . 118.7 ?
C16 C15 H15 . . 118.7 ?
C17 C16 C15 . . 119.7(3) ?
C17 C16 H16 . . 120.1 ?
C15 C16 H16 . . 120.1 ?
O2 C17 C16 . . 123.6(3) ?
O2 C17 C18 . . 118.4(3) ?
C16 C17 C18 . . 117.9(3) ?
N2 C18 C13 . . 122.2(3) ?
N2 C18 C17 . . 116.2(2) ?
C13 C18 C17 . . 121.6(3) ?
C20 C19 Sn1 . . 115.5(2) ?
C20 C19 H19A . . 108.4 ?
Sn1 C19 H19A . . 108.4 ?
C20 C19 H19B . . 108.4 ?
Sn1 C19 H19B . . 108.4 ?
H19A C19 H19B . . 107.5 ?
C21 C20 C25 . . 118.5(4) ?
C21 C20 C19 . . 120.4(3) ?
C25 C20 C19 . . 121.1(3) ?
C20 C21 C22 . . 120.8(4) ?
C20 C21 H21 . . 119.6 ?
C22 C21 H21 . . 119.6 ?
C23 C22 C21 . . 119.9(6) ?
C23 C22 H22 . . 120.0 ?
C21 C22 H22 . . 120.0 ?
C24 C23 C22 . . 120.1(6) ?
C24 C23 H23 . . 120.0 ?
C22 C23 H23 . . 120.0 ?
C23 C24 C25 . . 120.4(6) ?
C23 C24 H24 . . 119.8 ?
C25 C24 H24 . . 119.8 ?
C20 C25 C24 . . 120.2(5) ?
C20 C25 H25 . . 119.9 ?
C24 C25 H25 . . 119.9 ?

loop_
_geom_bond_atom_site_label_1
_geom_bond_atom_site_label_2
_geom_bond_site_symmetry_2
_geom_bond_distance
_geom_bond_publ_flag
Sn1 O1 . 2.067(2) y
Sn1 O2 . 2.074(2) y
Sn1 C19 . 2.148(3) y
Sn1 N2 . 2.239(2) y
Sn1 N1 . 2.252(2) y
Sn1 Cl1 . 2.4310(9) y
N1 C1 . 1.328(4) ?
N1 C9 . 1.359(3) ?
N2 C10 . 1.318(3) ?
N2 C18 . 1.355(3) ?
O1 C8 . 1.330(3) ?
O2 C17 . 1.328(3) ?
C1 C2 . 1.385(4) ?
C1 H1 . 0.9300 ?
C2 C3 . 1.350(4) ?
C2 H2 . 0.9300 ?
C3 C4 . 1.403(4) ?
C3 H3 . 0.9300 ?
C4 C5 . 1.411(4) ?
C4 C9 . 1.414(4) ?
C5 C6 . 1.359(5) ?
C5 H5 . 0.9300 ?
C6 C7 . 1.394(5) ?
C6 H6 . 0.9300 ?
C7 C8 . 1.369(4) ?
C7 H7 . 0.9300 ?
C8 C9 . 1.422(4) ?
C10 C11 . 1.395(4) ?
C10 H10 . 0.9300 ?
C11 C12 . 1.359(5) ?
C11 H11 . 0.9300 ?
C12 C13 . 1.418(4) ?
C12 H12 . 0.9300 ?
C13 C14 . 1.393(4) ?
C13 C18 . 1.401(4) ?
C14 C15 . 1.360(5) ?
C14 H14 . 0.9300 ?
C15 C16 . 1.408(5) ?
C15 H15 . 0.9300 ?
C16 C17 . 1.369(4) ?
C16 H16 . 0.9300 ?
C17 C18 . 1.425(4) ?
C19 C20 . 1.485(4) ?
C19 H19A . 0.9700 ?
C19 H19B . 0.9700 ?
C20 C21 . 1.364(4) ?
C20 C25 . 1.366(4) ?
C21 C22 . 1.371(6) ?
C21 H21 . 0.9300 ?
C22 C23 . 1.359(8) ?
C22 H22 . 0.9300 ?
C23 C24 . 1.335(9) ?
C23 H23 . 0.9300 ?
C24 C25 . 1.384(7) ?
C24 H24 . 0.9300 ?
C25 H25 . 0.9300 ?
